data_7132820
loop_
_publ_author_name
'Wang, Hanqiang'

_publ_section_title
;
 Synthesis, structure and reactivity of iminoborane radicals.
;
_journal_issue 28
_journal_name_full 'Chemical communications (Cambridge, England)'
_journal_page_first 3806
_journal_page_last 3809
_journal_paper_doi 10.1039/d4cc00720d
_journal_volume 60
_journal_year 2024
_chemical_formula_sum 'C35 H62 B N3 O Si'
_chemical_formula_weight 579.77
_space_group_crystal_system monoclinic
_space_group_IT_number 14
_space_group_name_Hall '-P 2yn'
_space_group_name_H-M_alt 'P 1 21/n 1'
_atom_sites_solution_hydrogens geom
_audit_creation_method SHELXL-2018/3
_audit_update_record
;
2024-01-31 deposited with the CCDC.	2024-03-08 downloaded from the CCDC.
;
_cell_angle_alpha 90
_cell_angle_beta 99.6420(10)
_cell_angle_gamma 90
_cell_formula_units_Z 4
_cell_length_a 10.2572(3)
_cell_length_b 18.6630(5)
_cell_length_c 19.5822(5)
_cell_measurement_reflns_used 1147
_cell_measurement_temperature 296(2)
_cell_measurement_theta_max 15
_cell_measurement_theta_min 15
_cell_volume 3695.67(17)
_computing_cell_refinement 'BRUKER D8VENTURE DIFFRACTOMETER'
_computing_data_collection 'BRUKER D8VENTURE DIFFRACTOMETER'
_computing_data_reduction 'BRUKER D8VENTURE DIFFRACTOMETER'
_computing_molecular_graphics 'BRUKER SHELXTL'
_computing_publication_material 'BRUKER SHELXTL'
_computing_structure_refinement 'SHELXL-2018/3 (Sheldrick, 2018)'
_computing_structure_solution 'SHELXT 2014/5 (Sheldrick, 2014)'
_diffrn_ambient_temperature 296(2)
_diffrn_measured_fraction_theta_full 0.988
_diffrn_measured_fraction_theta_max 0.987
_diffrn_measurement_device_type 'BRUKER D8VENTURE DIFFRACTOMETER'
_diffrn_measurement_method 'PHI & OMEGA SCAN'
_diffrn_radiation_type CuK\a
_diffrn_radiation_wavelength 1.54178
_diffrn_reflns_av_R_equivalents 0.0253
_diffrn_reflns_av_unetI/netI 0.0157
_diffrn_reflns_Laue_measured_fraction_full 0.988
_diffrn_reflns_Laue_measured_fraction_max 0.987
_diffrn_reflns_limit_h_max 12
_diffrn_reflns_limit_h_min -12
_diffrn_reflns_limit_k_max 22
_diffrn_reflns_limit_k_min -20
_diffrn_reflns_limit_l_max 23
_diffrn_reflns_limit_l_min -23
_diffrn_reflns_number 50562
_diffrn_reflns_point_group_measured_fraction_full 0.988
_diffrn_reflns_point_group_measured_fraction_max 0.987
_diffrn_reflns_theta_full 67.679
_diffrn_reflns_theta_max 68.328
_diffrn_reflns_theta_min 3.294
_exptl_absorpt_coefficient_mu 0.760
_exptl_absorpt_correction_T_max 0.7531
_exptl_absorpt_correction_T_min 0.3289
_exptl_absorpt_correction_type multi-scan
_exptl_crystal_colour yellow
_exptl_crystal_density_diffrn 1.042
_exptl_crystal_description block
_exptl_crystal_F_000 1280
_exptl_crystal_size_max 0.500
_exptl_crystal_size_mid 0.400
_exptl_crystal_size_min 0.300
_refine_diff_density_max 0.317
_refine_diff_density_min -0.506
_refine_diff_density_rms 0.031
_refine_ls_extinction_method none
_refine_ls_goodness_of_fit_ref 1.059
_refine_ls_hydrogen_treatment constr
_refine_ls_matrix_type full
_refine_ls_number_parameters 370
_refine_ls_number_reflns 6711
_refine_ls_number_restraints 0
_refine_ls_restrained_S_all 1.059
_refine_ls_R_factor_all 0.0547
_refine_ls_R_factor_gt 0.0521
_refine_ls_shift/su_max 0.000
_refine_ls_shift/su_mean 0.000
_refine_ls_structure_factor_coef Fsqd
_refine_ls_weighting_details 'w=1/[\s^2^(Fo^2^)+(0.0870P)^2^+0.7507P] where P=(Fo^2^+2Fc^2^)/3'
_refine_ls_weighting_scheme calc
_refine_ls_wR_factor_gt 0.1526
_refine_ls_wR_factor_ref 0.1557
_reflns_Friedel_coverage 0.000
_reflns_number_gt 6214
_reflns_number_total 6711
_reflns_threshold_expression 'I > 2\s(I)'
_cod_data_source_file d4cc00720d2.cif
_cod_data_source_block whq123
_cod_depositor_comments 'Adding full bibliography for 7132819--7132821.cif.'
_cod_original_sg_symbol_H-M 'P 21/n'
_cod_database_code 7132820
_shelx_shelxl_version_number 2018/3
_shelx_space_group_comment
;
The symmetry employed for this shelxl refinement is uniquely defined
by the following loop, which should always be used as a source of
symmetry information in preference to the above space-group names.
They are only intended as comments.
;
_shelx_estimated_absorpt_t_min 0.702
_shelx_estimated_absorpt_t_max 0.804

loop_
_space_group_symop_operation_xyz
'x, y, z'
'-x+1/2, y+1/2, -z+1/2'
'-x, -y, -z'
'x-1/2, -y-1/2, z-1/2'

loop_
_atom_site_label
_atom_site_type_symbol
_atom_site_fract_x
_atom_site_fract_y
_atom_site_fract_z
_atom_site_U_iso_or_equiv
_atom_site_adp_type
_atom_site_occupancy
_atom_site_site_symmetry_order
_atom_site_calc_flag
_atom_site_refinement_flags_posn
_atom_site_refinement_flags_adp
_atom_site_refinement_flags_occupancy
_atom_site_disorder_assembly
_atom_site_disorder_group
Si1 Si 0.41888(7) 0.12220(3) 0.26009(2) 0.0840(2) Uani 1 1 d . . . . .
B1 B 0.60664(15) 0.22219(8) 0.34051(7) 0.0413(3) Uani 1 1 d . . . . .
O1 O 0.70135(9) 0.20691(5) 0.39911(4) 0.0441(2) Uani 1 1 d . . . . .
N1 N 0.56281(10) 0.35947(6) 0.32907(5) 0.0410(3) Uani 1 1 d . . . . .
N2 N 0.69655(12) 0.13370(6) 0.42523(6) 0.0479(3) Uani 1 1 d . . . . .
N3 N 0.50832(14) 0.18814(7) 0.30087(6) 0.0593(3) Uani 1 1 d . . . . .
C1 C 0.53398(13) 0.36762(7) 0.39919(7) 0.0423(3) Uani 1 1 d . . . . .
C2 C 0.40909(13) 0.35167(8) 0.41499(8) 0.0498(3) Uani 1 1 d . . . . .
C3 C 0.39356(17) 0.35888(10) 0.48415(9) 0.0647(4) Uani 1 1 d . . . . .
H3B H 0.311591 0.349006 0.496335 0.078 Uiso 1 1 calc R U . . .
C4 C 0.49506(19) 0.37998(11) 0.53447(9) 0.0715(5) Uani 1 1 d . . . . .
H4A H 0.481829 0.383459 0.580191 0.086 Uiso 1 1 calc R U . . .
C5 C 0.61576(18) 0.39599(10) 0.51791(8) 0.0659(4) Uani 1 1 d . . . . .
H5A H 0.683820 0.410673 0.552588 0.079 Uiso 1 1 calc R U . . .
C6 C 0.63888(14) 0.39072(8) 0.44997(7) 0.0501(3) Uani 1 1 d . . . . .
C7 C 0.29115(14) 0.32924(10) 0.36215(9) 0.0616(4) Uani 1 1 d . . . . .
H7A H 0.321448 0.320961 0.317932 0.074 Uiso 1 1 calc R U . . .
C8 C 0.2271(2) 0.26042(13) 0.38252(13) 0.0883(6) Uani 1 1 d . . . . .
H8A H 0.153086 0.248436 0.347535 0.132 Uiso 1 1 calc R U . . .
H8B H 0.290585 0.222192 0.386832 0.132 Uiso 1 1 calc R U . . .
H8C H 0.197377 0.267334 0.425996 0.132 Uiso 1 1 calc R U . . .
C9 C 0.18916(18) 0.39078(13) 0.35204(13) 0.0871(6) Uani 1 1 d . . . . .
H9A H 0.114144 0.376768 0.318542 0.131 Uiso 1 1 calc R U . . .
H9B H 0.161037 0.401098 0.395354 0.131 Uiso 1 1 calc R U . . .
H9C H 0.228861 0.432741 0.335938 0.131 Uiso 1 1 calc R U . . .
C10 C 0.77556(15) 0.41031(9) 0.43553(9) 0.0583(4) Uani 1 1 d . . . . .
H10A H 0.771766 0.410294 0.385188 0.070 Uiso 1 1 calc R U . . .
C11 C 0.87917(17) 0.35550(12) 0.46625(11) 0.0765(5) Uani 1 1 d . . . . .
H11A H 0.964044 0.369454 0.456218 0.115 Uiso 1 1 calc R U . . .
H11B H 0.882836 0.353251 0.515515 0.115 Uiso 1 1 calc R U . . .
H11C H 0.855886 0.309276 0.446376 0.115 Uiso 1 1 calc R U . . .
C12 C 0.8167(2) 0.48575(11) 0.46217(13) 0.0853(6) Uani 1 1 d . . . . .
H12A H 0.903128 0.496498 0.452303 0.128 Uiso 1 1 calc R U . . .
H12B H 0.754388 0.520174 0.439589 0.128 Uiso 1 1 calc R U . . .
H12C H 0.818157 0.487750 0.511286 0.128 Uiso 1 1 calc R U . . .
C13 C 0.54404(17) 0.41895(8) 0.27480(8) 0.0569(4) Uani 1 1 d . . . . .
C14 C 0.65337(18) 0.39873(9) 0.23404(8) 0.0607(4) Uani 1 1 d . . . . .
H14A H 0.733696 0.425062 0.251245 0.073 Uiso 1 1 calc R U . . .
H14B H 0.626460 0.409796 0.185316 0.073 Uiso 1 1 calc R U . . .
C15 C 0.67678(14) 0.31745(8) 0.24419(7) 0.0472(3) Uani 1 1 d . . . . .
C16 C 0.61866(12) 0.30199(7) 0.30945(6) 0.0386(3) Uani 1 1 d . . . . .
C17 C 0.4080(2) 0.41143(12) 0.22994(9) 0.0809(6) Uani 1 1 d . . . . .
H17A H 0.399816 0.364639 0.209313 0.121 Uiso 1 1 calc R U . . .
H17B H 0.340804 0.417788 0.258121 0.121 Uiso 1 1 calc R U . . .
H17C H 0.397893 0.447147 0.194160 0.121 Uiso 1 1 calc R U . . .
C18 C 0.5584(3) 0.49285(10) 0.30782(11) 0.0835(6) Uani 1 1 d . . . . .
H18A H 0.644244 0.497103 0.335928 0.125 Uiso 1 1 calc R U . . .
H18B H 0.548631 0.528746 0.272208 0.125 Uiso 1 1 calc R U . . .
H18C H 0.491542 0.499387 0.336169 0.125 Uiso 1 1 calc R U . . .
C19 C 0.82576(16) 0.29997(10) 0.26187(9) 0.0643(4) Uani 1 1 d . . . . .
H19A H 0.866589 0.331021 0.299122 0.077 Uiso 1 1 calc R U . . .
H19B H 0.836693 0.250861 0.278047 0.077 Uiso 1 1 calc R U . . .
C20 C 0.8960(2) 0.30969(14) 0.19931(12) 0.0926(7) Uani 1 1 d . . . . .
H20A H 0.891359 0.359564 0.185169 0.111 Uiso 1 1 calc R U . . .
H20B H 0.988509 0.296821 0.212112 0.111 Uiso 1 1 calc R U . . .
C21 C 0.8324(3) 0.26327(15) 0.13960(13) 0.1083(9) Uani 1 1 d . . . . .
H21A H 0.842363 0.213200 0.152737 0.130 Uiso 1 1 calc R U . . .
H21B H 0.876485 0.270894 0.100087 0.130 Uiso 1 1 calc R U . . .
C22 C 0.6867(3) 0.28097(14) 0.11967(10) 0.0940(7) Uani 1 1 d . . . . .
H22A H 0.647008 0.249589 0.082442 0.113 Uiso 1 1 calc R U . . .
H22B H 0.676969 0.329953 0.103044 0.113 Uiso 1 1 calc R U . . .
C23 C 0.61532(19) 0.27201(10) 0.18152(7) 0.0644(4) Uani 1 1 d . . . . .
H23A H 0.617803 0.221938 0.194951 0.077 Uiso 1 1 calc R U . . .
H23B H 0.523341 0.285549 0.167855 0.077 Uiso 1 1 calc R U . . .
C24 C 0.2548(3) 0.1552(3) 0.21621(18) 0.1697(18) Uani 1 1 d . . . . .
H24A H 0.205148 0.115994 0.193068 0.255 Uiso 1 1 calc R U . . .
H24B H 0.207460 0.175242 0.250007 0.255 Uiso 1 1 calc R U . . .
H24C H 0.267111 0.191240 0.182938 0.255 Uiso 1 1 calc R U . . .
C25 C 0.4961(4) 0.08137(17) 0.18968(15) 0.1362(12) Uani 1 1 d . . . . .
H25A H 0.440380 0.043664 0.167912 0.204 Uiso 1 1 calc R U . . .
H25B H 0.506486 0.117322 0.155947 0.204 Uiso 1 1 calc R U . . .
H25C H 0.581075 0.062099 0.208917 0.204 Uiso 1 1 calc R U . . .
C26 C 0.3880(5) 0.0475(2) 0.31813(15) 0.203(3) Uani 1 1 d . . . . .
H26A H 0.335973 0.011235 0.291531 0.304 Uiso 1 1 calc R U . . .
H26B H 0.470862 0.027393 0.339694 0.304 Uiso 1 1 calc R U . . .
H26C H 0.341210 0.065369 0.353145 0.304 Uiso 1 1 calc R U . . .
C27 C 0.82425(17) 0.09900(9) 0.41815(9) 0.0614(4) Uani 1 1 d . . . . .
C28 C 0.8251(3) 0.09143(12) 0.34057(11) 0.0951(7) Uani 1 1 d . . . . .
H28A H 0.906180 0.069167 0.333488 0.143 Uiso 1 1 calc R U . . .
H28B H 0.751659 0.062391 0.320063 0.143 Uiso 1 1 calc R U . . .
H28C H 0.818117 0.137974 0.319400 0.143 Uiso 1 1 calc R U . . .
C29 C 0.95019(19) 0.13854(13) 0.45086(14) 0.0895(6) Uani 1 1 d . . . . .
H29A H 1.026232 0.111624 0.443276 0.134 Uiso 1 1 calc R U . . .
H29B H 0.952033 0.185043 0.430081 0.134 Uiso 1 1 calc R U . . .
H29C H 0.951241 0.143744 0.499722 0.134 Uiso 1 1 calc R U . . .
C30 C 0.8197(2) 0.02333(10) 0.44854(11) 0.0779(5) Uani 1 1 d . . . . .
H30A H 0.752097 -0.004213 0.419225 0.093 Uiso 1 1 calc R U . . .
H30B H 0.903932 -0.000029 0.447914 0.093 Uiso 1 1 calc R U . . .
C31 C 0.7911(2) 0.02258(12) 0.52135(12) 0.0892(6) Uani 1 1 d . . . . .
H31A H 0.862069 0.046219 0.552172 0.107 Uiso 1 1 calc R U . . .
H31B H 0.784973 -0.026437 0.536965 0.107 Uiso 1 1 calc R U . . .
C32 C 0.6625(2) 0.06106(11) 0.52256(11) 0.0819(6) Uani 1 1 d . . . . .
H32A H 0.645528 0.061989 0.569814 0.098 Uiso 1 1 calc R U . . .
H32B H 0.591643 0.034164 0.494961 0.098 Uiso 1 1 calc R U . . .
C33 C 0.65968(17) 0.13810(9) 0.49513(8) 0.0593(4) Uani 1 1 d . . . . .
C34 C 0.5169(2) 0.16388(13) 0.48425(11) 0.0826(6) Uani 1 1 d . . . . .
H34A H 0.487864 0.167687 0.528249 0.124 Uiso 1 1 calc R U . . .
H34B H 0.510882 0.209934 0.462104 0.124 Uiso 1 1 calc R U . . .
H34C H 0.461804 0.130291 0.455553 0.124 Uiso 1 1 calc R U . . .
C35 C 0.7426(3) 0.18768(13) 0.54719(9) 0.0902(7) Uani 1 1 d . . . . .
H35A H 0.709924 0.186240 0.590337 0.135 Uiso 1 1 calc R U . . .
H35B H 0.833127 0.172222 0.554427 0.135 Uiso 1 1 calc R U . . .
H35C H 0.736890 0.235785 0.529573 0.135 Uiso 1 1 calc R U . . .

loop_
_atom_site_aniso_label
_atom_site_aniso_U_11
_atom_site_aniso_U_22
_atom_site_aniso_U_33
_atom_site_aniso_U_23
_atom_site_aniso_U_13
_atom_site_aniso_U_12
Si1 0.1072(4) 0.0871(4) 0.0498(3) 0.0012(2) -0.0095(3) -0.0506(3)
B1 0.0489(8) 0.0415(7) 0.0341(7) 0.0003(5) 0.0085(6) -0.0010(6)
O1 0.0522(5) 0.0395(5) 0.0390(5) 0.0027(3) 0.0030(4) 0.0026(4)
N1 0.0451(6) 0.0423(6) 0.0353(5) 0.0029(4) 0.0056(4) 0.0015(4)
N2 0.0589(7) 0.0414(6) 0.0427(6) 0.0071(5) 0.0063(5) 0.0061(5)
N3 0.0690(8) 0.0569(7) 0.0475(7) 0.0068(5) -0.0034(6) -0.0158(6)
C1 0.0444(7) 0.0449(7) 0.0381(6) 0.0001(5) 0.0083(5) 0.0053(5)
C2 0.0449(7) 0.0544(8) 0.0512(7) 0.0015(6) 0.0113(6) 0.0072(6)
C3 0.0584(9) 0.0791(11) 0.0633(10) 0.0005(8) 0.0292(8) 0.0089(8)
C4 0.0807(12) 0.0927(13) 0.0454(8) -0.0095(8) 0.0230(8) 0.0094(10)
C5 0.0687(10) 0.0833(12) 0.0449(8) -0.0157(8) 0.0068(7) 0.0021(8)
C6 0.0509(7) 0.0551(8) 0.0439(7) -0.0076(6) 0.0064(6) 0.0025(6)
C7 0.0420(7) 0.0748(11) 0.0672(10) 0.0050(8) 0.0067(7) 0.0015(7)
C8 0.0626(11) 0.0945(15) 0.1053(16) 0.0066(12) 0.0070(10) -0.0208(10)
C9 0.0515(9) 0.1065(16) 0.1013(15) 0.0113(12) 0.0071(9) 0.0201(10)
C10 0.0500(8) 0.0642(9) 0.0598(9) -0.0138(7) 0.0071(6) -0.0085(7)
C11 0.0526(9) 0.0847(13) 0.0904(13) -0.0111(10) 0.0068(9) 0.0022(8)
C12 0.0755(12) 0.0751(13) 0.1022(15) -0.0260(11) 0.0063(11) -0.0194(10)
C13 0.0773(10) 0.0491(8) 0.0458(7) 0.0117(6) 0.0149(7) 0.0115(7)
C14 0.0817(11) 0.0536(9) 0.0512(8) 0.0107(6) 0.0235(8) 0.0010(7)
C15 0.0558(8) 0.0498(7) 0.0379(6) 0.0032(5) 0.0132(6) -0.0012(6)
C16 0.0378(6) 0.0441(7) 0.0327(6) -0.0007(5) 0.0027(5) -0.0029(5)
C17 0.0830(12) 0.1024(15) 0.0554(9) 0.0274(10) 0.0059(8) 0.0322(11)
C18 0.1351(18) 0.0475(9) 0.0737(11) 0.0104(8) 0.0344(12) 0.0162(10)
C19 0.0580(9) 0.0760(11) 0.0640(10) 0.0053(8) 0.0250(7) 0.0022(8)
C20 0.0837(13) 0.1118(17) 0.0957(15) 0.0076(13) 0.0537(12) 0.0013(12)
C21 0.141(2) 0.1152(19) 0.0889(15) -0.0081(14) 0.0791(16) 0.0052(16)
C22 0.143(2) 0.1008(16) 0.0459(9) -0.0078(9) 0.0395(11) -0.0112(15)
C23 0.0855(11) 0.0711(10) 0.0381(7) -0.0052(7) 0.0148(7) -0.0064(8)
C24 0.108(2) 0.256(5) 0.123(3) -0.041(3) -0.0436(19) -0.043(3)
C25 0.199(3) 0.106(2) 0.0975(18) -0.0447(16) 0.008(2) -0.053(2)
C26 0.340(6) 0.166(3) 0.0853(18) 0.0152(19) -0.013(3) -0.187(4)
C27 0.0712(10) 0.0517(9) 0.0628(9) 0.0063(7) 0.0155(8) 0.0163(7)
C28 0.142(2) 0.0760(13) 0.0774(13) 0.0052(10) 0.0485(13) 0.0432(13)
C29 0.0606(11) 0.0825(14) 0.1257(19) 0.0095(12) 0.0165(11) 0.0112(9)
C30 0.0889(13) 0.0558(10) 0.0883(13) 0.0140(9) 0.0131(10) 0.0226(9)
C31 0.1056(15) 0.0758(13) 0.0865(14) 0.0379(11) 0.0171(12) 0.0256(11)
C32 0.0942(14) 0.0782(13) 0.0775(12) 0.0348(10) 0.0266(10) 0.0125(10)
C33 0.0724(10) 0.0625(9) 0.0442(8) 0.0121(7) 0.0128(7) 0.0117(7)
C34 0.0831(12) 0.0959(14) 0.0767(12) 0.0237(11) 0.0364(10) 0.0248(11)
C35 0.1312(19) 0.0925(14) 0.0430(9) -0.0038(9) 0.0029(10) 0.0076(13)

loop_
_atom_type_symbol
_atom_type_description
_atom_type_scat_dispersion_real
_atom_type_scat_dispersion_imag
_atom_type_scat_source
C C 0.0181 0.0091 'International Tables Vol C Tables 4.2.6.8 and 6.1.1.4'
H H 0.0000 0.0000 'International Tables Vol C Tables 4.2.6.8 and 6.1.1.4'
B B 0.0090 0.0039 'International Tables Vol C Tables 4.2.6.8 and 6.1.1.4'
N N 0.0311 0.0180 'International Tables Vol C Tables 4.2.6.8 and 6.1.1.4'
Si Si 0.2541 0.3302 'International Tables Vol C Tables 4.2.6.8 and 6.1.1.4'
O O 0.0492 0.0322 'International Tables Vol C Tables 4.2.6.8 and 6.1.1.4'

loop_
_geom_angle_atom_site_label_1
_geom_angle_atom_site_label_2
_geom_angle_atom_site_label_3
_geom_angle
_geom_angle_site_symmetry_1
_geom_angle_site_symmetry_3
_geom_angle_publ_flag
N3 Si1 C26 113.54(10) . . ?
N3 Si1 C24 111.20(15) . . ?
C26 Si1 C24 107.2(2) . . ?
N3 Si1 C25 112.98(11) . . ?
C26 Si1 C25 106.4(2) . . ?
C24 Si1 C25 104.89(17) . . ?
N3 B1 O1 137.34(13) . . ?
N3 B1 C16 108.57(11) . . ?
O1 B1 C16 114.07(11) . . ?
B1 O1 N2 114.62(10) . . ?
C16 N1 C1 122.07(10) . . ?
C16 N1 C13 113.80(10) . . ?
C1 N1 C13 123.85(11) . . ?
O1 N2 C33 107.45(10) . . ?
O1 N2 C27 106.98(10) . . ?
C33 N2 C27 118.35(12) . . ?
B1 N3 Si1 160.42(13) . . ?
C2 C1 C6 121.98(12) . . ?
C2 C1 N1 121.53(12) . . ?
C6 C1 N1 116.48(11) . . ?
C3 C2 C1 116.83(14) . . ?
C3 C2 C7 118.81(13) . . ?
C1 C2 C7 124.34(13) . . ?
C4 C3 C2 122.03(15) . . ?
C4 C3 H3B 119.0 . . ?
C2 C3 H3B 119.0 . . ?
C5 C4 C3 120.26(15) . . ?
C5 C4 H4A 119.9 . . ?
C3 C4 H4A 119.9 . . ?
C4 C5 C6 121.19(15) . . ?
C4 C5 H5A 119.4 . . ?
C6 C5 H5A 119.4 . . ?
C5 C6 C1 117.70(14) . . ?
C5 C6 C10 118.05(13) . . ?
C1 C6 C10 124.25(13) . . ?
C2 C7 C8 112.58(15) . . ?
C2 C7 C9 109.20(16) . . ?
C8 C7 C9 110.34(15) . . ?
C2 C7 H7A 108.2 . . ?
C8 C7 H7A 108.2 . . ?
C9 C7 H7A 108.2 . . ?
C7 C8 H8A 109.5 . . ?
C7 C8 H8B 109.5 . . ?
H8A C8 H8B 109.5 . . ?
C7 C8 H8C 109.5 . . ?
H8A C8 H8C 109.5 . . ?
H8B C8 H8C 109.5 . . ?
C7 C9 H9A 109.5 . . ?
C7 C9 H9B 109.5 . . ?
H9A C9 H9B 109.5 . . ?
C7 C9 H9C 109.5 . . ?
H9A C9 H9C 109.5 . . ?
H9B C9 H9C 109.5 . . ?
C6 C10 C11 111.64(15) . . ?
C6 C10 C12 111.50(14) . . ?
C11 C10 C12 110.34(15) . . ?
C6 C10 H10A 107.7 . . ?
C11 C10 H10A 107.7 . . ?
C12 C10 H10A 107.7 . . ?
C10 C11 H11A 109.5 . . ?
C10 C11 H11B 109.5 . . ?
H11A C11 H11B 109.5 . . ?
C10 C11 H11C 109.5 . . ?
H11A C11 H11C 109.5 . . ?
H11B C11 H11C 109.5 . . ?
C10 C12 H12A 109.5 . . ?
C10 C12 H12B 109.5 . . ?
H12A C12 H12B 109.5 . . ?
C10 C12 H12C 109.5 . . ?
H12A C12 H12C 109.5 . . ?
H12B C12 H12C 109.5 . . ?
C18 C13 C17 110.04(16) . . ?
C18 C13 N1 111.83(12) . . ?
C17 C13 N1 109.30(13) . . ?
C18 C13 C14 114.74(15) . . ?
C17 C13 C14 110.90(14) . . ?
N1 C13 C14 99.56(11) . . ?
C13 C14 C15 106.69(12) . . ?
C13 C14 H14A 110.4 . . ?
C15 C14 H14A 110.4 . . ?
C13 C14 H14B 110.4 . . ?
C15 C14 H14B 110.4 . . ?
H14A C14 H14B 108.6 . . ?
C16 C15 C23 113.51(12) . . ?
C16 C15 C14 102.69(11) . . ?
C23 C15 C14 113.90(13) . . ?
C16 C15 C19 106.44(11) . . ?
C23 C15 C19 108.70(13) . . ?
C14 C15 C19 111.30(13) . . ?
N1 C16 C15 110.11(11) . . ?
N1 C16 B1 125.48(11) . . ?
C15 C16 B1 123.58(11) . . ?
C13 C17 H17A 109.5 . . ?
C13 C17 H17B 109.5 . . ?
H17A C17 H17B 109.5 . . ?
C13 C17 H17C 109.5 . . ?
H17A C17 H17C 109.5 . . ?
H17B C17 H17C 109.5 . . ?
C13 C18 H18A 109.5 . . ?
C13 C18 H18B 109.5 . . ?
H18A C18 H18B 109.5 . . ?
C13 C18 H18C 109.5 . . ?
H18A C18 H18C 109.5 . . ?
H18B C18 H18C 109.5 . . ?
C20 C19 C15 112.08(15) . . ?
C20 C19 H19A 109.2 . . ?
C15 C19 H19A 109.2 . . ?
C20 C19 H19B 109.2 . . ?
C15 C19 H19B 109.2 . . ?
H19A C19 H19B 107.9 . . ?
C21 C20 C19 110.50(18) . . ?
C21 C20 H20A 109.5 . . ?
C19 C20 H20A 109.5 . . ?
C21 C20 H20B 109.5 . . ?
C19 C20 H20B 109.5 . . ?
H20A C20 H20B 108.1 . . ?
C20 C21 C22 110.68(19) . . ?
C20 C21 H21A 109.5 . . ?
C22 C21 H21A 109.5 . . ?
C20 C21 H21B 109.5 . . ?
C22 C21 H21B 109.5 . . ?
H21A C21 H21B 108.1 . . ?
C21 C22 C23 110.80(18) . . ?
C21 C22 H22A 109.5 . . ?
C23 C22 H22A 109.5 . . ?
C21 C22 H22B 109.5 . . ?
C23 C22 H22B 109.5 . . ?
H22A C22 H22B 108.1 . . ?
C22 C23 C15 112.71(15) . . ?
C22 C23 H23A 109.1 . . ?
C15 C23 H23A 109.1 . . ?
C22 C23 H23B 109.1 . . ?
C15 C23 H23B 109.1 . . ?
H23A C23 H23B 107.8 . . ?
Si1 C24 H24A 109.5 . . ?
Si1 C24 H24B 109.5 . . ?
H24A C24 H24B 109.5 . . ?
Si1 C24 H24C 109.5 . . ?
H24A C24 H24C 109.5 . . ?
H24B C24 H24C 109.5 . . ?
Si1 C25 H25A 109.5 . . ?
Si1 C25 H25B 109.5 . . ?
H25A C25 H25B 109.5 . . ?
Si1 C25 H25C 109.5 . . ?
H25A C25 H25C 109.5 . . ?
H25B C25 H25C 109.5 . . ?
Si1 C26 H26A 109.5 . . ?
Si1 C26 H26B 109.5 . . ?
H26A C26 H26B 109.5 . . ?
Si1 C26 H26C 109.5 . . ?
H26A C26 H26C 109.5 . . ?
H26B C26 H26C 109.5 . . ?
N2 C27 C28 106.55(14) . . ?
N2 C27 C29 116.44(14) . . ?
C28 C27 C29 108.39(18) . . ?
N2 C27 C30 106.22(14) . . ?
C28 C27 C30 107.81(16) . . ?
C29 C27 C30 111.06(16) . . ?
C27 C28 H28A 109.5 . . ?
C27 C28 H28B 109.5 . . ?
H28A C28 H28B 109.5 . . ?
C27 C28 H28C 109.5 . . ?
H28A C28 H28C 109.5 . . ?
H28B C28 H28C 109.5 . . ?
C27 C29 H29A 109.5 . . ?
C27 C29 H29B 109.5 . . ?
H29A C29 H29B 109.5 . . ?
C27 C29 H29C 109.5 . . ?
H29A C29 H29C 109.5 . . ?
H29B C29 H29C 109.5 . . ?
C31 C30 C27 113.55(16) . . ?
C31 C30 H30A 108.9 . . ?
C27 C30 H30A 108.9 . . ?
C31 C30 H30B 108.9 . . ?
C27 C30 H30B 108.9 . . ?
H30A C30 H30B 107.7 . . ?
C30 C31 C32 108.71(16) . . ?
C30 C31 H31A 109.9 . . ?
C32 C31 H31A 109.9 . . ?
C30 C31 H31B 109.9 . . ?
C32 C31 H31B 109.9 . . ?
H31A C31 H31B 108.3 . . ?
C31 C32 C33 114.01(17) . . ?
C31 C32 H32A 108.8 . . ?
C33 C32 H32A 108.8 . . ?
C31 C32 H32B 108.8 . . ?
C33 C32 H32B 108.8 . . ?
H32A C32 H32B 107.6 . . ?
N2 C33 C34 106.06(13) . . ?
N2 C33 C35 116.79(15) . . ?
C34 C33 C35 108.49(17) . . ?
N2 C33 C32 106.19(14) . . ?
C34 C33 C32 107.86(16) . . ?
C35 C33 C32 111.03(15) . . ?
C33 C34 H34A 109.5 . . ?
C33 C34 H34B 109.5 . . ?
H34A C34 H34B 109.5 . . ?
C33 C34 H34C 109.5 . . ?
H34A C34 H34C 109.5 . . ?
H34B C34 H34C 109.5 . . ?
C33 C35 H35A 109.5 . . ?
C33 C35 H35B 109.5 . . ?
H35A C35 H35B 109.5 . . ?
C33 C35 H35C 109.5 . . ?
H35A C35 H35C 109.5 . . ?
H35B C35 H35C 109.5 . . ?

loop_
_geom_bond_atom_site_label_1
_geom_bond_atom_site_label_2
_geom_bond_distance
_geom_bond_site_symmetry_2
_geom_bond_publ_flag
Si1 N3 1.6578(13) . ?
Si1 C26 1.859(3) . ?
Si1 C24 1.862(3) . ?
Si1 C25 1.864(3) . ?
B1 N3 1.327(2) . ?
B1 O1 1.4031(17) . ?
B1 C16 1.6211(19) . ?
O1 N2 1.4627(14) . ?
N1 C16 1.3040(17) . ?
N1 C1 1.4601(16) . ?
N1 C13 1.5265(17) . ?
N2 C33 1.4821(18) . ?
N2 C27 1.488(2) . ?
C1 C2 1.3994(19) . ?
C1 C6 1.405(2) . ?
C2 C3 1.396(2) . ?
C2 C7 1.513(2) . ?
C3 C4 1.366(3) . ?
C3 H3B 0.9300 . ?
C4 C5 1.364(3) . ?
C4 H4A 0.9300 . ?
C5 C6 1.393(2) . ?
C5 H5A 0.9300 . ?
C6 C10 1.521(2) . ?
C7 C8 1.526(3) . ?
C7 C9 1.544(3) . ?
C7 H7A 0.9800 . ?
C8 H8A 0.9600 . ?
C8 H8B 0.9600 . ?
C8 H8C 0.9600 . ?
C9 H9A 0.9600 . ?
C9 H9B 0.9600 . ?
C9 H9C 0.9600 . ?
C10 C11 1.524(3) . ?
C10 C12 1.536(2) . ?
C10 H10A 0.9800 . ?
C11 H11A 0.9600 . ?
C11 H11B 0.9600 . ?
C11 H11C 0.9600 . ?
C12 H12A 0.9600 . ?
C12 H12B 0.9600 . ?
C12 H12C 0.9600 . ?
C13 C18 1.520(2) . ?
C13 C17 1.525(3) . ?
C13 C14 1.529(2) . ?
C14 C15 1.543(2) . ?
C14 H14A 0.9700 . ?
C14 H14B 0.9700 . ?
C15 C16 1.5254(17) . ?
C15 C23 1.537(2) . ?
C15 C19 1.544(2) . ?
C17 H17A 0.9600 . ?
C17 H17B 0.9600 . ?
C17 H17C 0.9600 . ?
C18 H18A 0.9600 . ?
C18 H18B 0.9600 . ?
C18 H18C 0.9600 . ?
C19 C20 1.533(2) . ?
C19 H19A 0.9700 . ?
C19 H19B 0.9700 . ?
C20 C21 1.513(4) . ?
C20 H20A 0.9700 . ?
C20 H20B 0.9700 . ?
C21 C22 1.516(4) . ?
C21 H21A 0.9700 . ?
C21 H21B 0.9700 . ?
C22 C23 1.526(2) . ?
C22 H22A 0.9700 . ?
C22 H22B 0.9700 . ?
C23 H23A 0.9700 . ?
C23 H23B 0.9700 . ?
C24 H24A 0.9600 . ?
C24 H24B 0.9600 . ?
C24 H24C 0.9600 . ?
C25 H25A 0.9600 . ?
C25 H25B 0.9600 . ?
C25 H25C 0.9600 . ?
C26 H26A 0.9600 . ?
C26 H26B 0.9600 . ?
C26 H26C 0.9600 . ?
C27 C28 1.527(3) . ?
C27 C29 1.532(3) . ?
C27 C30 1.536(2) . ?
C28 H28A 0.9600 . ?
C28 H28B 0.9600 . ?
C28 H28C 0.9600 . ?
C29 H29A 0.9600 . ?
C29 H29B 0.9600 . ?
C29 H29C 0.9600 . ?
C30 C31 1.503(3) . ?
C30 H30A 0.9700 . ?
C30 H30B 0.9700 . ?
C31 C32 1.506(3) . ?
C31 H31A 0.9700 . ?
C31 H31B 0.9700 . ?
C32 C33 1.533(2) . ?
C32 H32A 0.9700 . ?
C32 H32B 0.9700 . ?
C33 C34 1.523(2) . ?
C33 C35 1.526(3) . ?
C34 H34A 0.9600 . ?
C34 H34B 0.9600 . ?
C34 H34C 0.9600 . ?
C35 H35A 0.9600 . ?
C35 H35B 0.9600 . ?
C35 H35C 0.9600 . ?
